data_1543715
loop_
_publ_author_name
'Yamada, Shigeyuki'
'Rokusha, Yuki'
'Kawano, Ryo'
'Fujisawa, Kaori'
'Tsutsumi, Osamu'

_publ_section_title
;
 Mesogenic gold complexes showing aggregation-induced enhancement of
 phosphorescence in both crystalline and liquid-crystalline phases.
;
_journal_name_full 'Faraday discussions'
_journal_page_first 269
_journal_page_last 283
_journal_paper_doi 10.1039/c6fd00157b
_journal_volume 196
_journal_year 2017
_chemical_formula_sum 'C16 H15 Au Cl N O'
_chemical_formula_weight 469.71
_chemical_melting_point 218
_chemical_name_systematic '(4-Isocyano-4'-propoxy-1,1'-biphenyl)gold(I) chloride'
_space_group_crystal_system monoclinic
_space_group_IT_number 14
_space_group_name_Hall '-P 2ybc'
_space_group_name_H-M_alt 'P 1 21/c 1'
_symmetry_space_group_name_Hall '-P 2ybc'
_symmetry_space_group_name_H-M 'P 1 21/c 1'
_atom_sites_solution_hydrogens geom
_audit_update_record
;
2016-06-01 deposited with the CCDC.
2016-07-20 downloaded from the CCDC.
;
_cell_angle_alpha 90
_cell_angle_beta 93.2347(19)
_cell_angle_gamma 90
_cell_formula_units_Z 4
_cell_length_a 10.0233(6)
_cell_length_b 7.3836(5)
_cell_length_c 20.4729(13)
_cell_measurement_reflns_used 8012
_cell_measurement_temperature 296.0(2)
_cell_measurement_theta_max 33.9844
_cell_measurement_theta_min 2.7671
_cell_volume 1512.75(17)
_computing_cell_refinement 'Bruker SAINT'
_computing_data_collection 'Bruker APEX2'
_computing_data_reduction 'Bruker SAINT'
_computing_molecular_graphics 'Bruker SHELXTL'
_computing_publication_material 'Bruker SHELXTL'
_computing_structure_refinement 'SHELXL-2014 (Sheldrick 2014)'
_computing_structure_solution 'SHELXS-97 (Sheldrick 2008)'
_diffrn_ambient_temperature 296.0(2)
_diffrn_detector_area_resol_mean 10.4167
_diffrn_measured_fraction_theta_full 0.993
_diffrn_measured_fraction_theta_max 0.993
_diffrn_measurement_device_type 'Bruker D8 goniometer'
_diffrn_measurement_method 'omega scans'
_diffrn_radiation_monochromator graphite
_diffrn_radiation_type MoK\a
_diffrn_radiation_wavelength 0.71073
_diffrn_reflns_av_R_equivalents 0.0532
_diffrn_reflns_av_unetI/netI 0.0526
_diffrn_reflns_limit_h_max 10
_diffrn_reflns_limit_h_min -11
_diffrn_reflns_limit_k_max 8
_diffrn_reflns_limit_k_min -8
_diffrn_reflns_limit_l_max 24
_diffrn_reflns_limit_l_min -24
_diffrn_reflns_number 8255
_diffrn_reflns_theta_full 25.02
_diffrn_reflns_theta_max 25.02
_diffrn_reflns_theta_min 2.77
_exptl_absorpt_coefficient_mu 9.896
_exptl_absorpt_correction_T_max 0.64
_exptl_absorpt_correction_T_min 0.22
_exptl_absorpt_correction_type multi-scan
_exptl_absorpt_process_details 'SADABS V2014/4 (Bruker AXS Inc.)'
_exptl_crystal_colour colourless
_exptl_crystal_density_diffrn 2.062
_exptl_crystal_density_method 'not measured'
_exptl_crystal_description plate
_exptl_crystal_F_000 888
_exptl_crystal_preparation Luminescent
_exptl_crystal_recrystallization_method 'Re-crystallisation from solvent'
_exptl_crystal_size_max 0.300
_exptl_crystal_size_mid 0.200
_exptl_crystal_size_min 0.050
_refine_diff_density_max 2.035
_refine_diff_density_min -1.330
_refine_ls_extinction_coef 0.0029(4)
_refine_ls_extinction_method SHELXL
_refine_ls_goodness_of_fit_ref 0.994
_refine_ls_hydrogen_treatment constr
_refine_ls_matrix_type full
_refine_ls_number_parameters 183
_refine_ls_number_reflns 2648
_refine_ls_number_restraints 152
_refine_ls_restrained_S_all 0.977
_refine_ls_R_factor_all 0.0434
_refine_ls_R_factor_gt 0.0401
_refine_ls_shift/su_max 0.001
_refine_ls_shift/su_mean 0.000
_refine_ls_structure_factor_coef Fsqd
_refine_ls_weighting_details 'w=1/[\s^2^(Fo^2^)+(0.0527P)^2^+7.2146P] where P=(Fo^2^+2Fc^2^)/3'
_refine_ls_weighting_scheme calc
_refine_ls_wR_factor_gt 0.1003
_refine_ls_wR_factor_ref 0.1029
_reflns_number_gt 2388
_reflns_number_total 2648
_reflns_threshold_expression 'I > 2\s(I)'
_cod_data_source_file c6fd00157b2.cif
_cod_data_source_block I
_cod_depositor_comments 'Adding full bibliography for 1543715--1543720.cif.'
_cod_database_code 1543715
_solvent_exptl_crystal_recrystallization_method hexane/dichloromethane

loop_
_space_group_symop_operation_xyz
'x, y, z'
'-x, y+1/2, -z+1/2'
'-x, -y, -z'
'x, -y-1/2, z-1/2'

loop_
_atom_site_type_symbol
_atom_site_label
_atom_site_fract_x
_atom_site_fract_y
_atom_site_fract_z
_atom_site_U_iso_or_equiv
_atom_site_adp_type
_atom_site_calc_flag
_atom_site_refinement_flags_adp
_atom_site_refinement_flags_posn
_atom_site_occupancy
Au Au1 -0.53424(3) 0.37674(4) 0.06778(2) 0.04081(18) Uani d U . 1
C C1 -0.3671(9) 0.3995(10) 0.1165(4) 0.0448(16) Uani d U . 1
C C2 -0.1365(7) 0.4334(10) 0.1763(3) 0.0420(14) Uani d U D 1
C C3 -0.0249(6) 0.4273(11) 0.1398(4) 0.0492(17) Uani d U D 1
H H3 -0.0341 0.4148 0.0945 0.059 Uiso calc U R 1
C C4 0.1004(7) 0.4401(11) 0.1710(3) 0.0457(16) Uani d U D 1
H H4 0.1758 0.4358 0.1466 0.055 Uiso calc U R 1
C C5 0.1156(6) 0.4593(9) 0.2384(3) 0.0344(13) Uani d U D 1
C C6 0.0022(5) 0.4675(10) 0.2740(3) 0.0385(14) Uani d U D 1
H H6 0.0112 0.4826 0.3192 0.046 Uiso calc U R 1
C C7 -0.1245(6) 0.4534(10) 0.2435(3) 0.0427(15) Uani d U D 1
H H7 -0.2 0.4574 0.2678 0.051 Uiso calc U R 1
C C8 0.2518(6) 0.4682(8) 0.2720(3) 0.0331(13) Uani d U D 1
C C9 0.3576(5) 0.5496(10) 0.2421(3) 0.0381(14) Uani d U D 1
H H9 0.3427 0.6034 0.2012 0.046 Uiso calc U R 1
C C10 0.4846(6) 0.5518(9) 0.2721(3) 0.0375(14) Uani d U D 1
H H10 0.5542 0.6072 0.2515 0.045 Uiso calc U R 1
C C11 0.5087(6) 0.4718(8) 0.3327(3) 0.0341(13) Uani d U D 1
C C12 0.4043(6) 0.3943(9) 0.3638(3) 0.0373(14) Uani d U D 1
H H12 0.419 0.3429 0.4051 0.045 Uiso calc U R 1
C C13 0.2778(6) 0.3935(8) 0.3334(3) 0.0351(14) Uani d U D 1
H H13 0.208 0.3412 0.3548 0.042 Uiso calc U R 1
C C14 0.6714(8) 0.3928(10) 0.4180(4) 0.0416(15) Uani d U . 1
H H14A 0.639 0.2691 0.4185 0.05 Uiso calc U R 1
H H14B 0.6302 0.4598 0.4523 0.05 Uiso calc U R 1
C C15 0.8210(8) 0.3959(10) 0.4290(4) 0.0488(18) Uani d U . 1
H H15A 0.8603 0.3215 0.3961 0.059 Uiso calc U R 1
H H15B 0.8527 0.519 0.4239 0.059 Uiso calc U R 1
C C16 0.8654(11) 0.3286(15) 0.4949(5) 0.075(3) Uani d U . 1
H H16A 0.84 0.4138 0.5274 0.112 Uiso calc U R 1
H H16B 0.9608 0.3149 0.4976 0.112 Uiso calc U R 1
H H16C 0.8243 0.2137 0.5025 0.112 Uiso calc U R 1
Cl Cl1 -0.7338(2) 0.3434(3) 0.01204(10) 0.0497(5) Uani d . . 1
N N1 -0.2626(7) 0.4135(9) 0.1452(3) 0.0455(14) Uani d U . 1
O O1 0.6387(5) 0.4737(7) 0.3562(2) 0.0411(11) Uani d U . 1

loop_
_atom_site_aniso_label
_atom_site_aniso_U_11
_atom_site_aniso_U_22
_atom_site_aniso_U_33
_atom_site_aniso_U_12
_atom_site_aniso_U_13
_atom_site_aniso_U_23
Au1 0.0394(2) 0.0481(2) 0.0348(2) -0.00318(11) 0.00145(13) 0.00392(10)
C1 0.055(4) 0.040(3) 0.039(4) -0.002(3) 0.006(3) 0.004(3)
C2 0.041(3) 0.048(3) 0.037(3) -0.004(3) -0.003(3) 0.003(3)
C3 0.049(4) 0.068(4) 0.030(3) -0.006(3) 0.002(3) -0.003(3)
C4 0.044(4) 0.067(4) 0.027(3) -0.006(3) 0.011(3) -0.003(3)
C5 0.039(3) 0.042(3) 0.023(3) -0.002(3) 0.006(2) -0.001(2)
C6 0.041(3) 0.050(3) 0.025(3) 0.000(3) 0.005(3) 0.000(3)
C7 0.038(3) 0.050(4) 0.041(4) 0.001(3) 0.011(3) 0.005(3)
C8 0.036(3) 0.038(3) 0.025(3) 0.000(2) 0.004(2) -0.001(2)
C9 0.037(3) 0.049(3) 0.029(3) -0.001(3) 0.006(3) 0.011(3)
C10 0.037(3) 0.046(3) 0.030(3) 0.002(3) 0.011(3) 0.004(3)
C11 0.035(3) 0.039(3) 0.028(3) -0.003(2) 0.001(2) -0.006(2)
C12 0.040(3) 0.043(3) 0.029(3) -0.003(3) 0.005(3) 0.004(3)
C13 0.044(3) 0.036(3) 0.027(3) -0.011(3) 0.011(3) 0.001(2)
C14 0.043(4) 0.051(4) 0.030(3) 0.000(3) -0.004(3) -0.002(3)
C15 0.046(4) 0.053(4) 0.046(4) -0.002(3) -0.003(3) 0.006(3)
C16 0.065(6) 0.090(6) 0.066(6) -0.022(5) -0.027(5) 0.024(5)
Cl1 0.0429(10) 0.0637(11) 0.0420(10) -0.0052(8) -0.0035(8) 0.0067(8)
N1 0.048(3) 0.048(3) 0.041(3) -0.004(3) 0.003(3) 0.004(3)
O1 0.035(2) 0.059(3) 0.029(2) -0.001(2) 0.0002(19) 0.006(2)

loop_
_atom_type_symbol
_atom_type_description
_atom_type_scat_dispersion_real
_atom_type_scat_dispersion_imag
_atom_type_scat_source
C C 0.0033 0.0016 'International Tables Vol C Tables 4.2.6.8 and 6.1.1.4'
H H 0.0000 0.0000 'International Tables Vol C Tables 4.2.6.8 and 6.1.1.4'
N N 0.0061 0.0033 'International Tables Vol C Tables 4.2.6.8 and 6.1.1.4'
O O 0.0106 0.0060 'International Tables Vol C Tables 4.2.6.8 and 6.1.1.4'
Cl Cl 0.1484 0.1585 'International Tables Vol C Tables 4.2.6.8 and 6.1.1.4'
Au Au -2.0133 8.8022 'International Tables Vol C Tables 4.2.6.8 and 6.1.1.4'

loop_
_geom_angle_atom_site_label_1
_geom_angle_atom_site_label_2
_geom_angle_atom_site_label_3
_geom_angle
C1 Au1 Cl1 178.4(2)
N1 C1 Au1 178.5(7)
C3 C2 C7 121.0(6)
C3 C2 N1 119.5(6)
C7 C2 N1 119.5(6)
C4 C3 C2 119.3(6)
C4 C3 H3 120.3
C2 C3 H3 120.3
C3 C4 C5 120.9(6)
C3 C4 H4 119.5
C5 C4 H4 119.5
C4 C5 C6 118.8(6)
C4 C5 C8 120.6(5)
C6 C5 C8 120.6(5)
C5 C6 C7 121.1(6)
C5 C6 H6 119.5
C7 C6 H6 119.5
C2 C7 C6 118.9(6)
C2 C7 H7 120.6
C6 C7 H7 120.6
C13 C8 C9 117.6(5)
C13 C8 C5 121.4(5)
C9 C8 C5 121.0(5)
C10 C9 C8 121.0(6)
C10 C9 H9 119.5
C8 C9 H9 119.5
C11 C10 C9 120.3(6)
C11 C10 H10 119.9
C9 C10 H10 119.9
O1 C11 C12 125.1(5)
O1 C11 C10 115.3(5)
C12 C11 C10 119.5(6)
C13 C12 C11 119.6(6)
C13 C12 H12 120.2
C11 C12 H12 120.2
C12 C13 C8 122.0(6)
C12 C13 H13 119.0
C8 C13 H13 119.0
O1 C14 C15 107.8(6)
O1 C14 H14A 110.2
C15 C14 H14A 110.2
O1 C14 H14B 110.2
C15 C14 H14B 110.2
H14A C14 H14B 108.5
C16 C15 C14 112.2(8)
C16 C15 H15A 109.2
C14 C15 H15A 109.2
C16 C15 H15B 109.2
C14 C15 H15B 109.2
H15A C15 H15B 107.9
C15 C16 H16A 109.5
C15 C16 H16B 109.5
H16A C16 H16B 109.5
C15 C16 H16C 109.5
H16A C16 H16C 109.5
H16B C16 H16C 109.5
C1 N1 C2 177.0(7)
C11 O1 C14 118.6(5)

loop_
_geom_bond_atom_site_label_1
_geom_bond_atom_site_label_2
_geom_bond_distance
Au1 C1 1.908(9)
Au1 Cl1 2.259(2)
C1 N1 1.177(11)
C2 C3 1.381(6)
C2 C7 1.382(6)
C2 N1 1.390(10)
C3 C4 1.381(6)
C3 H3 0.93
C4 C5 1.386(6)
C4 H4 0.93
C5 C6 1.386(6)
C5 C8 1.496(9)
C6 C7 1.388(6)
C6 H6 0.93
C7 H7 0.93
C8 C13 1.383(6)
C8 C9 1.392(6)
C9 C10 1.382(6)
C9 H9 0.93
C10 C11 1.382(6)
C10 H10 0.93
C11 O1 1.363(7)
C11 C12 1.381(6)
C12 C13 1.381(6)
C12 H12 0.93
C13 H13 0.93
C14 O1 1.421(9)
C14 C15 1.504(11)
C14 H14A 0.97
C14 H14B 0.97
C15 C16 1.483(12)
C15 H15A 0.97
C15 H15B 0.97
C16 H16A 0.96
C16 H16B 0.96
C16 H16C 0.96
